data_7200178
loop_
_publ_author_name
'Jian, Fangfang'
'Zheng, Jian'
'Li, Yufeng'
'Wang, Jing'

_publ_section_title
;
 Novel ((3Z,5Z)-3,5-bis(phenylimino)-1,2-dithiolan-4-yl) and
 3H-[1,2]dithiolo[3,4-b]quinolin-4(9H)-one heterocycles: an effective
 and facile green route
;
_journal_issue 2
_journal_name_full 'Green Chemistry'
_journal_page_first 215
_journal_paper_doi 10.1039/b808949c
_journal_volume 11
_journal_year 2009
_chemical_formula_sum 'C22 H13 Cl N2 O S2'
_chemical_formula_weight 420.91
_chemical_name_systematic
;
?
;
_space_group_IT_number 14
_symmetry_cell_setting monoclinic
_symmetry_space_group_name_Hall '-P 2ybc'
_symmetry_space_group_name_H-M 'P 1 21/c 1'
_atom_sites_solution_hydrogens geom
_atom_sites_solution_primary direct
_atom_sites_solution_secondary difmap
_audit_creation_method SHELXL-97
_cell_angle_alpha 90.00
_cell_angle_beta 103.64(3)
_cell_angle_gamma 90.00
_cell_formula_units_Z 4
_cell_length_a 11.497(2)
_cell_length_b 7.5370(15)
_cell_length_c 22.384(5)
_cell_measurement_reflns_used 25
_cell_measurement_temperature 293(2)
_cell_measurement_theta_max 26.96
_cell_measurement_theta_min 1.82
_cell_volume 1884.9(7)
_computing_cell_refinement 'Bruker XSCANS'
_computing_data_collection 'Bruker XSCANS'
_computing_data_reduction 'Bruker SHELXTL'
_computing_molecular_graphics 'Bruker SHELXTL'
_computing_publication_material 'Bruker SHELXTL'
_computing_structure_refinement 'SHELXL-97 (Sheldrick, 1997)'
_computing_structure_solution 'SHELXS-97 (Sheldrick, 1990)'
_diffrn_ambient_temperature 293(2)
_diffrn_measured_fraction_theta_full 0.964
_diffrn_measured_fraction_theta_max 0.964
_diffrn_measurement_device_type 'Bruker P4'
_diffrn_measurement_method '\w scans'
_diffrn_radiation_monochromator graphite
_diffrn_radiation_source 'fine-focus sealed tube'
_diffrn_radiation_type MoK\a
_diffrn_radiation_wavelength 0.71073
_diffrn_reflns_av_R_equivalents 0.0332
_diffrn_reflns_av_sigmaI/netI 0.0527
_diffrn_reflns_limit_h_max 13
_diffrn_reflns_limit_h_min 0
_diffrn_reflns_limit_k_max 8
_diffrn_reflns_limit_k_min 0
_diffrn_reflns_limit_l_max 26
_diffrn_reflns_limit_l_min -26
_diffrn_reflns_number 4160
_diffrn_reflns_theta_full 26.96
_diffrn_reflns_theta_max 26.96
_diffrn_reflns_theta_min 1.82
_diffrn_standards_decay_% 0
_diffrn_standards_interval_count 200
_diffrn_standards_number 3
_exptl_absorpt_coefficient_mu 0.440
_exptl_absorpt_correction_type none
_exptl_crystal_colour colorless
_exptl_crystal_density_diffrn 1.483
_exptl_crystal_density_method 'not measured'
_exptl_crystal_description needle
_exptl_crystal_F_000 864
_exptl_crystal_size_max 0.29
_exptl_crystal_size_mid 0.22
_exptl_crystal_size_min 0.16
_refine_diff_density_max 0.603
_refine_diff_density_min -0.365
_refine_diff_density_rms 0.079
_refine_ls_extinction_method none
_refine_ls_goodness_of_fit_ref 1.013
_refine_ls_hydrogen_treatment constr
_refine_ls_matrix_type full
_refine_ls_number_parameters 253
_refine_ls_number_reflns 3966
_refine_ls_number_restraints 0
_refine_ls_restrained_S_all 1.013
_refine_ls_R_factor_all 0.1159
_refine_ls_R_factor_gt 0.0536
_refine_ls_shift/su_max 0.000
_refine_ls_shift/su_mean 0.000
_refine_ls_structure_factor_coef Fsqd
_refine_ls_weighting_details 'calc w=1/[\s^2^(Fo^2^)+(0.0999P)^2^+0.0000P] where P=(Fo^2^+2Fc^2^)/3'
_refine_ls_weighting_scheme calc
_refine_ls_wR_factor_gt 0.1404
_refine_ls_wR_factor_ref 0.1700
_reflns_number_gt 2283
_reflns_number_total 3966
_reflns_threshold_expression >2sigma(I)
_cod_data_source_file b808949c.txt
_cod_data_source_block 2e
_cod_depositor_comments
;
The following automatic conversions were performed:
'_symmetry_cell_setting' value 'Monoclinic' changed to 'monoclinic'
according to '/home/saulius/struct/CIF-dictionaries/cif_core.dic'
dictionary named 'cif_core.dic' version 2.4.1 from 2010-06-29.

Automatic conversion script
Id: cif_fix_enum 1527 2010-12-29 10:47:43Z saulius 
;
_cod_original_sg_symbol_H-M P2(1)/c
_cod_database_code 7200178

loop_
_symmetry_equiv_pos_as_xyz
'x, y, z'
'-x, y+1/2, -z+1/2'
'-x, -y, -z'
'x, -y-1/2, z-1/2'

loop_
_atom_site_label
_atom_site_type_symbol
_atom_site_fract_x
_atom_site_fract_y
_atom_site_fract_z
_atom_site_U_iso_or_equiv
_atom_site_adp_type
_atom_site_occupancy
_atom_site_symmetry_multiplicity
_atom_site_calc_flag
_atom_site_refinement_flags
_atom_site_disorder_assembly
_atom_site_disorder_group
Cl1 Cl 1.04276(8) 0.42210(14) 0.11606(4) 0.0631(3) Uani 1 1 d . . .
S1 S 0.23643(8) 0.22627(14) 0.01827(4) 0.0563(3) Uani 1 1 d . . .
S2 S 0.36716(8) 0.29103(14) 0.09537(4) 0.0550(3) Uani 1 1 d . . .
O1 O 0.5439(2) 0.1769(4) -0.08889(10) 0.0684(8) Uani 1 1 d . . .
N1 N 0.5958(2) 0.3070(4) 0.09315(10) 0.0444(7) Uani 1 1 d . . .
N2 N 0.2948(3) 0.1876(4) -0.09283(12) 0.0526(7) Uani 1 1 d . . .
C1 C 0.6377(3) 0.1593(6) 0.19236(16) 0.0648(11) Uani 1 1 d . . .
H1A H 0.6457 0.0528 0.1728 0.078 Uiso 1 1 calc R . .
C2 C 0.6499(4) 0.1677(8) 0.25567(19) 0.0902(16) Uani 1 1 d . . .
H2B H 0.6683 0.0657 0.2794 0.108 Uiso 1 1 calc R . .
C3 C 0.6348(4) 0.3280(10) 0.28341(18) 0.101(2) Uani 1 1 d . . .
H3A H 0.6403 0.3312 0.3255 0.121 Uiso 1 1 calc R . .
C4 C 0.6118(4) 0.4829(8) 0.24971(19) 0.0898(17) Uani 1 1 d . . .
H4A H 0.6044 0.5896 0.2694 0.108 Uiso 1 1 calc R . .
C5 C 0.5997(3) 0.4795(6) 0.18670(15) 0.0650(11) Uani 1 1 d . . .
H5A H 0.5833 0.5824 0.1633 0.078 Uiso 1 1 calc R . .
C6 C 0.6130(3) 0.3174(5) 0.15960(13) 0.0476(8) Uani 1 1 d . . .
C7 C 0.4841(3) 0.2764(4) 0.05806(14) 0.0441(8) Uani 1 1 d . . .
C8 C 0.4581(3) 0.2381(4) -0.00413(14) 0.0444(8) Uani 1 1 d . . .
C9 C 0.3330(3) 0.2114(4) -0.03503(14) 0.0466(8) Uani 1 1 d . . .
C10 C 0.1743(3) 0.1665(5) -0.12466(15) 0.0504(8) Uani 1 1 d . . .
C11 C 0.0847(3) 0.0851(5) -0.10169(17) 0.0599(10) Uani 1 1 d . . .
H11A H 0.1021 0.0434 -0.0614 0.072 Uiso 1 1 calc R . .
C12 C -0.0289(4) 0.0660(6) -0.1381(2) 0.0717(11) Uani 1 1 d . . .
H12A H -0.0877 0.0113 -0.1223 0.086 Uiso 1 1 calc R . .
C13 C -0.0564(4) 0.1269(6) -0.1976(2) 0.0719(12) Uani 1 1 d . . .
H13A H -0.1338 0.1148 -0.2218 0.086 Uiso 1 1 calc R . .
C14 C 0.0303(4) 0.2057(6) -0.22132(19) 0.0694(11) Uani 1 1 d . . .
H14A H 0.0116 0.2473 -0.2616 0.083 Uiso 1 1 calc R . .
C15 C 0.1456(4) 0.2235(5) -0.18564(17) 0.0638(10) Uani 1 1 d . . .
H15A H 0.2045 0.2739 -0.2025 0.077 Uiso 1 1 calc R . .
C16 C 0.5568(3) 0.2242(5) -0.03489(14) 0.0475(8) Uani 1 1 d . . .
C17 C 0.6766(3) 0.2709(4) 0.00321(13) 0.0440(8) Uani 1 1 d . . .
C18 C 0.6937(3) 0.3124(4) 0.06627(13) 0.0425(8) Uani 1 1 d . . .
C19 C 0.8078(3) 0.3570(5) 0.10077(14) 0.0469(8) Uani 1 1 d . . .
H19A H 0.8198 0.3830 0.1424 0.056 Uiso 1 1 calc R . .
C20 C 0.9020(3) 0.3621(4) 0.07288(14) 0.0471(8) Uani 1 1 d . . .
C21 C 0.8874(3) 0.3197(5) 0.01089(15) 0.0498(8) Uani 1 1 d . . .
H21A H 0.9524 0.3209 -0.0072 0.060 Uiso 1 1 calc R . .
C22 C 0.7754(3) 0.2763(5) -0.02269(14) 0.0492(8) Uani 1 1 d . . .
H22A H 0.7650 0.2495 -0.0642 0.059 Uiso 1 1 calc R . .

loop_
_atom_site_aniso_label
_atom_site_aniso_U_11
_atom_site_aniso_U_22
_atom_site_aniso_U_33
_atom_site_aniso_U_23
_atom_site_aniso_U_13
_atom_site_aniso_U_12
Cl1 0.0541(5) 0.0820(7) 0.0554(5) -0.0029(5) 0.0174(4) -0.0076(5)
S1 0.0508(5) 0.0707(7) 0.0508(5) -0.0062(4) 0.0188(4) 0.0008(4)
S2 0.0522(5) 0.0760(7) 0.0421(5) -0.0053(4) 0.0216(4) 0.0018(5)
O1 0.0656(16) 0.108(2) 0.0356(13) -0.0115(13) 0.0197(11) -0.0032(15)
N1 0.0488(16) 0.0561(18) 0.0310(13) -0.0005(12) 0.0149(11) 0.0013(13)
N2 0.0548(17) 0.0585(19) 0.0447(15) -0.0018(14) 0.0120(13) -0.0001(14)
C1 0.062(2) 0.085(3) 0.049(2) 0.014(2) 0.0160(18) -0.009(2)
C2 0.075(3) 0.144(5) 0.049(2) 0.036(3) 0.010(2) -0.027(3)
C3 0.054(2) 0.220(7) 0.031(2) -0.002(3) 0.0145(18) -0.021(3)
C4 0.058(2) 0.163(5) 0.049(2) -0.038(3) 0.0144(19) 0.010(3)
C5 0.060(2) 0.092(3) 0.0437(19) -0.015(2) 0.0131(16) 0.013(2)
C6 0.0440(17) 0.071(2) 0.0311(15) -0.0006(16) 0.0150(13) 0.0021(16)
C7 0.0514(19) 0.047(2) 0.0381(16) 0.0026(14) 0.0195(14) 0.0064(15)
C8 0.0516(18) 0.047(2) 0.0380(16) 0.0011(14) 0.0166(14) 0.0015(15)
C9 0.0538(19) 0.046(2) 0.0443(18) 0.0019(15) 0.0200(15) 0.0020(16)
C10 0.054(2) 0.049(2) 0.0478(19) -0.0092(16) 0.0123(16) 0.0018(16)
C11 0.070(2) 0.053(2) 0.059(2) -0.0019(18) 0.0204(19) -0.0082(19)
C12 0.060(2) 0.068(3) 0.088(3) -0.014(2) 0.021(2) -0.010(2)
C13 0.055(2) 0.073(3) 0.081(3) -0.020(2) 0.003(2) 0.004(2)
C14 0.070(3) 0.074(3) 0.056(2) -0.004(2) -0.0007(19) -0.006(2)
C15 0.065(2) 0.073(3) 0.053(2) -0.0028(19) 0.0113(18) -0.006(2)
C16 0.056(2) 0.055(2) 0.0333(16) 0.0031(15) 0.0140(14) 0.0051(16)
C17 0.0549(19) 0.046(2) 0.0348(15) 0.0034(14) 0.0179(14) 0.0041(15)
C18 0.0527(19) 0.0414(19) 0.0391(16) 0.0038(14) 0.0222(14) 0.0077(15)
C19 0.055(2) 0.054(2) 0.0344(16) -0.0003(14) 0.0145(14) 0.0024(16)
C20 0.0517(19) 0.045(2) 0.0478(18) 0.0027(15) 0.0182(15) 0.0030(15)
C21 0.058(2) 0.055(2) 0.0454(18) 0.0040(16) 0.0287(16) 0.0033(17)
C22 0.063(2) 0.055(2) 0.0346(16) -0.0007(15) 0.0219(15) 0.0040(17)

loop_
_atom_type_symbol
_atom_type_description
_atom_type_scat_dispersion_real
_atom_type_scat_dispersion_imag
_atom_type_scat_source
C C 0.0033 0.0016 'International Tables Vol C Tables 4.2.6.8 and 6.1.1.4'
H H 0.0000 0.0000 'International Tables Vol C Tables 4.2.6.8 and 6.1.1.4'
N N 0.0061 0.0033 'International Tables Vol C Tables 4.2.6.8 and 6.1.1.4'
O O 0.0106 0.0060 'International Tables Vol C Tables 4.2.6.8 and 6.1.1.4'
S S 0.1246 0.1234 'International Tables Vol C Tables 4.2.6.8 and 6.1.1.4'
Cl Cl 0.1484 0.1585 'International Tables Vol C Tables 4.2.6.8 and 6.1.1.4'

loop_
_geom_angle_atom_site_label_1
_geom_angle_atom_site_label_2
_geom_angle_atom_site_label_3
_geom_angle
_geom_angle_site_symmetry_1
_geom_angle_site_symmetry_3
_geom_angle_publ_flag
C9 S1 S2 97.28(12) . . ?
C7 S2 S1 94.38(11) . . ?
C7 N1 C18 120.3(2) . . ?
C7 N1 C6 118.8(2) . . ?
C18 N1 C6 120.6(3) . . ?
C9 N2 C10 126.2(3) . . ?
C2 C1 C6 117.2(4) . . ?
C2 C1 H1A 121.4 . . ?
C6 C1 H1A 121.4 . . ?
C3 C2 C1 120.1(5) . . ?
C3 C2 H2B 119.9 . . ?
C1 C2 H2B 119.9 . . ?
C4 C3 C2 121.3(4) . . ?
C4 C3 H3A 119.3 . . ?
C2 C3 H3A 119.3 . . ?
C3 C4 C5 120.1(5) . . ?
C3 C4 H4A 120.0 . . ?
C5 C4 H4A 120.0 . . ?
C4 C5 C6 117.8(4) . . ?
C4 C5 H5A 121.1 . . ?
C6 C5 H5A 121.1 . . ?
C5 C6 C1 123.5(3) . . ?
C5 C6 N1 119.4(3) . . ?
C1 C6 N1 117.0(3) . . ?
N1 C7 C8 124.6(3) . . ?
N1 C7 S2 116.3(2) . . ?
C8 C7 S2 119.1(3) . . ?
C7 C8 C9 117.5(3) . . ?
C7 C8 C16 118.7(3) . . ?
C9 C8 C16 123.8(3) . . ?
N2 C9 C8 124.5(3) . . ?
N2 C9 S1 123.8(3) . . ?
C8 C9 S1 111.6(2) . . ?
C15 C10 C11 118.1(3) . . ?
C15 C10 N2 116.0(3) . . ?
C11 C10 N2 125.8(3) . . ?
C12 C11 C10 120.5(4) . . ?
C12 C11 H11A 119.7 . . ?
C10 C11 H11A 119.7 . . ?
C11 C12 C13 120.6(4) . . ?
C11 C12 H12A 119.7 . . ?
C13 C12 H12A 119.7 . . ?
C14 C13 C12 119.8(4) . . ?
C14 C13 H13A 120.1 . . ?
C12 C13 H13A 120.1 . . ?
C13 C14 C15 120.3(4) . . ?
C13 C14 H14A 119.9 . . ?
C15 C14 H14A 119.9 . . ?
C14 C15 C10 120.6(4) . . ?
C14 C15 H15A 119.7 . . ?
C10 C15 H15A 119.7 . . ?
O1 C16 C8 123.6(3) . . ?
O1 C16 C17 120.9(3) . . ?
C8 C16 C17 115.5(3) . . ?
C22 C17 C18 118.3(3) . . ?
C22 C17 C16 120.4(3) . . ?
C18 C17 C16 121.3(3) . . ?
C19 C18 N1 121.1(3) . . ?
C19 C18 C17 119.8(3) . . ?
N1 C18 C17 119.1(3) . . ?
C20 C19 C18 119.6(3) . . ?
C20 C19 H19A 120.2 . . ?
C18 C19 H19A 120.2 . . ?
C19 C20 C21 121.6(3) . . ?
C19 C20 Cl1 119.1(3) . . ?
C21 C20 Cl1 119.4(3) . . ?
C22 C21 C20 118.5(3) . . ?
C22 C21 H21A 120.7 . . ?
C20 C21 H21A 120.7 . . ?
C21 C22 C17 122.2(3) . . ?
C21 C22 H22A 118.9 . . ?
C17 C22 H22A 118.9 . . ?

loop_
_geom_bond_atom_site_label_1
_geom_bond_atom_site_label_2
_geom_bond_distance
_geom_bond_site_symmetry_2
_geom_bond_publ_flag
Cl1 C20 1.737(3) . ?
S1 C9 1.815(3) . ?
S1 S2 2.0620(15) . ?
S2 C7 1.745(3) . ?
O1 C16 1.235(4) . ?
N1 C7 1.358(4) . ?
N1 C18 1.397(4) . ?
N1 C6 1.456(3) . ?
N2 C9 1.277(4) . ?
N2 C10 1.409(4) . ?
C1 C2 1.392(5) . ?
C1 C6 1.393(5) . ?
C1 H1A 0.9300 . ?
C2 C3 1.388(8) . ?
C2 H2B 0.9300 . ?
C3 C4 1.382(7) . ?
C3 H3A 0.9300 . ?
C4 C5 1.385(5) . ?
C4 H4A 0.9300 . ?
C5 C6 1.389(5) . ?
C5 H5A 0.9300 . ?
C7 C8 1.384(4) . ?
C8 C9 1.455(5) . ?
C8 C16 1.464(4) . ?
C10 C15 1.394(5) . ?
C10 C11 1.397(5) . ?
C11 C12 1.374(5) . ?
C11 H11A 0.9300 . ?
C12 C13 1.374(6) . ?
C12 H12A 0.9300 . ?
C13 C14 1.370(6) . ?
C13 H13A 0.9300 . ?
C14 C15 1.383(5) . ?
C14 H14A 0.9300 . ?
C15 H15A 0.9300 . ?
C16 C17 1.481(5) . ?
C17 C22 1.393(4) . ?
C17 C18 1.413(4) . ?
C18 C19 1.397(5) . ?
C19 C20 1.373(4) . ?
C19 H19A 0.9300 . ?
C20 C21 1.395(4) . ?
C21 C22 1.369(5) . ?
C21 H21A 0.9300 . ?
C22 H22A 0.9300 . ?

loop_
_geom_torsion_atom_site_label_1
_geom_torsion_atom_site_label_2
_geom_torsion_atom_site_label_3
_geom_torsion_atom_site_label_4
_geom_torsion
_geom_torsion_site_symmetry_1
_geom_torsion_site_symmetry_2
_geom_torsion_site_symmetry_3
_geom_torsion_site_symmetry_4
_geom_torsion_publ_flag
C9 S1 S2 C7 -2.92(16) . . . . ?
C6 C1 C2 C3 1.5(6) . . . . ?
C1 C2 C3 C4 -2.3(7) . . . . ?
C2 C3 C4 C5 2.0(7) . . . . ?
C3 C4 C5 C6 -0.8(6) . . . . ?
C4 C5 C6 C1 0.0(6) . . . . ?
C4 C5 C6 N1 177.3(3) . . . . ?
C2 C1 C6 C5 -0.3(5) . . . . ?
C2 C1 C6 N1 -177.7(3) . . . . ?
C7 N1 C6 C5 -88.4(4) . . . . ?
C18 N1 C6 C5 97.3(4) . . . . ?
C7 N1 C6 C1 89.1(4) . . . . ?
C18 N1 C6 C1 -85.2(4) . . . . ?
C18 N1 C7 C8 4.2(5) . . . . ?
C6 N1 C7 C8 -170.2(3) . . . . ?
C18 N1 C7 S2 -174.8(2) . . . . ?
C6 N1 C7 S2 10.9(4) . . . . ?
S1 S2 C7 N1 -178.7(2) . . . . ?
S1 S2 C7 C8 2.2(3) . . . . ?
N1 C7 C8 C9 -179.1(3) . . . . ?
S2 C7 C8 C9 -0.1(4) . . . . ?
N1 C7 C8 C16 1.7(5) . . . . ?
S2 C7 C8 C16 -179.3(2) . . . . ?
C10 N2 C9 C8 -178.0(3) . . . . ?
C10 N2 C9 S1 -1.0(5) . . . . ?
C7 C8 C9 N2 174.9(3) . . . . ?
C16 C8 C9 N2 -6.0(5) . . . . ?
C7 C8 C9 S1 -2.5(4) . . . . ?
C16 C8 C9 S1 176.6(3) . . . . ?
S2 S1 C9 N2 -174.0(3) . . . . ?
S2 S1 C9 C8 3.4(2) . . . . ?
C9 N2 C10 C15 151.1(4) . . . . ?
C9 N2 C10 C11 -32.9(6) . . . . ?
C15 C10 C11 C12 -1.5(5) . . . . ?
N2 C10 C11 C12 -177.4(3) . . . . ?
C10 C11 C12 C13 -0.1(6) . . . . ?
C11 C12 C13 C14 0.8(6) . . . . ?
C12 C13 C14 C15 0.2(6) . . . . ?
C13 C14 C15 C10 -1.9(6) . . . . ?
C11 C10 C15 C14 2.5(6) . . . . ?
N2 C10 C15 C14 178.8(3) . . . . ?
C7 C8 C16 O1 174.1(3) . . . . ?
C9 C8 C16 O1 -5.1(5) . . . . ?
C7 C8 C16 C17 -5.8(5) . . . . ?
C9 C8 C16 C17 175.0(3) . . . . ?
O1 C16 C17 C22 5.3(5) . . . . ?
C8 C16 C17 C22 -174.8(3) . . . . ?
O1 C16 C17 C18 -175.3(3) . . . . ?
C8 C16 C17 C18 4.7(5) . . . . ?
C7 N1 C18 C19 175.1(3) . . . . ?
C6 N1 C18 C19 -10.7(5) . . . . ?
C7 N1 C18 C17 -5.3(5) . . . . ?
C6 N1 C18 C17 168.9(3) . . . . ?
C22 C17 C18 C19 -0.2(5) . . . . ?
C16 C17 C18 C19 -179.6(3) . . . . ?
C22 C17 C18 N1 -179.7(3) . . . . ?
C16 C17 C18 N1 0.8(5) . . . . ?
N1 C18 C19 C20 -179.6(3) . . . . ?
C17 C18 C19 C20 0.8(5) . . . . ?
C18 C19 C20 C21 -1.5(5) . . . . ?
C18 C19 C20 Cl1 178.7(2) . . . . ?
C19 C20 C21 C22 1.6(5) . . . . ?
Cl1 C20 C21 C22 -178.7(3) . . . . ?
C20 C21 C22 C17 -0.9(5) . . . . ?
C18 C17 C22 C21 0.2(5) . . . . ?
C16 C17 C22 C21 179.7(3) . . . . ?

loop_
_cod_related_entry_id
_cod_related_entry_database
_cod_related_entry_code
1 ChemSpider 25946447
